data_2221904
loop_
_publ_author_name
'Oubair, Ahmad'
'Daran, Jean-Claude'
'Fihi, Rachid'
'Majidi, Lhou'
'Azrour, Mohamed'

_publ_section_title
;
 4-Benzyl-6-<i>p</i>-tolylpyridazin-3(2<i>H</i>)-one
;
_journal_coeditor_code BG2256
_journal_issue 6
_journal_name_full 'Acta Crystallographica Section E'
_journal_page_first o1350
_journal_page_last o1351
_journal_paper_doi 10.1107/S1600536809018376
_journal_volume 65
_journal_year 2009
_chemical_formula_iupac 'C18 H16 N2 O1'
_chemical_formula_moiety 'C18 H16 N2 O1'
_chemical_formula_sum 'C18 H16 N2 O'
_chemical_formula_weight 276.33
_chemical_name_systematic
;
4-Benzyl-6-<i>p</i>-tolylpyridazin-3(2<i>H</i>)-one
;
_space_group_IT_number 14
_symmetry_cell_setting monoclinic
_symmetry_space_group_name_Hall '-P 2yn'
_symmetry_space_group_name_H-M 'P 1 21/n 1'
_atom_sites_solution_hydrogens geom
_atom_sites_solution_primary direct
_atom_sites_solution_secondary difmap
_audit_creation_method SHELXL-97
_cell_angle_alpha 90.00
_cell_angle_beta 99.598(5)
_cell_angle_gamma 90.00
_cell_formula_units_Z 4
_cell_length_a 7.2487(4)
_cell_length_b 10.4469(5)
_cell_length_c 19.1869(9)
_cell_measurement_reflns_used 3436
_cell_measurement_temperature 180(2)
_cell_measurement_theta_max 32.04
_cell_measurement_theta_min 2.84
_cell_volume 1432.62(13)
_computing_cell_refinement 'CrysAlis RED (Oxford Diffraction, 2006)'
_computing_data_collection 'CrysAlis CCD (Oxford Diffraction, 2006)'
_computing_data_reduction 'CrysAlis RED (Oxford Diffraction, 2006)'
_computing_molecular_graphics
;
ORTEPIII (Burnett & Johnson, 1996), ORTEP-3 for Windows (Farrugia,
1997)
and PLATON (Spek, 2009)
;
_computing_publication_material 'SHELXL97 (Sheldrick, 2008)'
_computing_structure_refinement 'SHELXL97 (Sheldrick, 2008)'
_computing_structure_solution 'SIR97 (Altomare <i>et al.</i>,  1999)'
_diffrn_ambient_temperature 180(2)
_diffrn_detector_area_resol_mean 8.2632
_diffrn_measured_fraction_theta_full 0.999
_diffrn_measured_fraction_theta_max 0.999
_diffrn_measurement_device_type 'Oxford Diffraction Xcalibur'
_diffrn_measurement_method '\w and \f'
_diffrn_radiation_monochromator graphite
_diffrn_radiation_source 'fine-focus sealed tube'
_diffrn_radiation_type MoK\a
_diffrn_radiation_wavelength 0.71073
_diffrn_reflns_av_R_equivalents 0.0435
_diffrn_reflns_av_sigmaI/netI 0.0604
_diffrn_reflns_limit_h_max 9
_diffrn_reflns_limit_h_min -7
_diffrn_reflns_limit_k_max 13
_diffrn_reflns_limit_k_min -12
_diffrn_reflns_limit_l_max 23
_diffrn_reflns_limit_l_min -23
_diffrn_reflns_number 10925
_diffrn_reflns_theta_full 26.37
_diffrn_reflns_theta_max 26.37
_diffrn_reflns_theta_min 2.87
_exptl_absorpt_coefficient_mu 0.081
_exptl_absorpt_correction_T_max 0.993
_exptl_absorpt_correction_T_min 0.965
_exptl_absorpt_correction_type multi-scan
_exptl_absorpt_process_details '(CrysAlis RED; Oxford Diffraction, 2006)'
_exptl_crystal_colour colourless
_exptl_crystal_density_diffrn 1.281
_exptl_crystal_density_method 'not measured'
_exptl_crystal_description fragment
_exptl_crystal_F_000 584
_exptl_crystal_size_max 0.50
_exptl_crystal_size_mid 0.48
_exptl_crystal_size_min 0.08
_refine_diff_density_max 0.200
_refine_diff_density_min -0.195
_refine_ls_extinction_method none
_refine_ls_goodness_of_fit_ref 0.939
_refine_ls_hydrogen_treatment constr
_refine_ls_matrix_type full
_refine_ls_number_parameters 190
_refine_ls_number_reflns 2914
_refine_ls_number_restraints 0
_refine_ls_restrained_S_all 0.939
_refine_ls_R_factor_all 0.0821
_refine_ls_R_factor_gt 0.0407
_refine_ls_shift/su_max 0.008
_refine_ls_shift/su_mean 0.001
_refine_ls_structure_factor_coef Fsqd
_refine_ls_weighting_details 'calc w=1/[\s^2^(Fo^2^)+(0.0651P)^2^+0.0125P] where P=(Fo^2^+2Fc^2^)/3'
_refine_ls_weighting_scheme calc
_refine_ls_wR_factor_gt 0.0911
_refine_ls_wR_factor_ref 0.1206
_reflns_number_gt 1622
_reflns_number_total 2914
_reflns_threshold_expression I>2\s(I)
_cod_data_source_file bg2256.cif
_cod_data_source_block I
_cod_original_cell_volume 1432.62(12)
_cod_original_sg_symbol_H-M 'P 21/n'
_cod_original_formula_sum 'C18 H16 N2 O1'
_cod_database_code 2221904
_cod_database_fobs_code 2221904

loop_
_symmetry_equiv_pos_as_xyz
'x, y, z'
'-x+1/2, y+1/2, -z+1/2'
'-x, -y, -z'
'x-1/2, -y-1/2, z-1/2'

loop_
_atom_site_type_symbol
_atom_site_label
_atom_site_fract_x
_atom_site_fract_y
_atom_site_fract_z
_atom_site_U_iso_or_equiv
_atom_site_adp_type
_atom_site_calc_flag
_atom_site_refinement_flags
_atom_site_occupancy
_atom_site_disorder_assembly
_atom_site_disorder_group
O O1 0.58992(17) -0.03563(12) 0.42289(6) 0.0387(4) Uani d . 1 . .
N N1 0.8190(2) 0.19591(14) 0.54067(8) 0.0336(4) Uani d . 1 . .
N N2 0.7005(2) 0.10629(14) 0.50803(7) 0.0335(4) Uani d . 1 . .
H H2 0.6067 0.0848 0.5294 0.040 Uiso calc R 1 . .
C C1 0.9570(3) 0.22886(16) 0.50837(9) 0.0296(4) Uani d . 1 . .
C C2 0.7092(3) 0.04582(17) 0.44647(9) 0.0297(4) Uani d . 1 . .
C C3 0.8621(2) 0.08373(17) 0.41181(9) 0.0296(4) Uani d . 1 . .
C C4 0.9807(2) 0.17325(17) 0.44281(9) 0.0309(4) Uani d . 1 . .
H H4 1.0821 0.1999 0.4206 0.037 Uiso calc R 1 . .
C C11 1.0846(3) 0.32907(17) 0.54285(9) 0.0314(5) Uani d . 1 . .
C C12 1.0234(3) 0.41994(17) 0.58693(9) 0.0360(5) Uani d . 1 . .
H H12 0.8983 0.4168 0.5956 0.043 Uiso calc R 1 . .
C C13 1.1423(3) 0.51460(18) 0.61821(10) 0.0398(5) Uani d . 1 . .
H H13 1.0974 0.5757 0.6480 0.048 Uiso calc R 1 . .
C C14 1.3252(3) 0.52198(18) 0.60691(10) 0.0392(5) Uani d . 1 . .
C C15 1.3863(3) 0.43020(19) 0.56396(10) 0.0414(5) Uani d . 1 . .
H H15 1.5122 0.4326 0.5561 0.050 Uiso calc R 1 . .
C C16 1.2684(3) 0.33473(18) 0.53210(9) 0.0372(5) Uani d . 1 . .
H H16 1.3141 0.2731 0.5028 0.045 Uiso calc R 1 . .
C C17 1.4555(3) 0.6246(2) 0.64031(11) 0.0547(6) Uani d . 1 . .
H H17A 1.5780 0.6138 0.6259 0.082 Uiso calc PR 0.50 . .
H H17B 1.4691 0.6182 0.6919 0.082 Uiso calc PR 0.50 . .
H H17C 1.4044 0.7087 0.6250 0.082 Uiso calc PR 0.50 . .
H H17D 1.3897 0.6800 0.6693 0.082 Uiso calc PR 0.50 . .
H H17E 1.4986 0.6756 0.6033 0.082 Uiso calc PR 0.50 . .
H H17F 1.5633 0.5851 0.6702 0.082 Uiso calc PR 0.50 . .
C C31 0.8735(3) 0.02039(18) 0.34214(9) 0.0359(5) Uani d . 1 . .
H H31A 0.9169 -0.0688 0.3513 0.043 Uiso calc R 1 . .
H H31B 0.7463 0.0170 0.3138 0.043 Uiso calc R 1 . .
C C32 1.0013(3) 0.08604(17) 0.29952(9) 0.0292(4) Uani d . 1 . .
C C33 0.9342(3) 0.18115(18) 0.25246(9) 0.0376(5) Uani d . 1 . .
H H33 0.8063 0.2054 0.2473 0.045 Uiso calc R 1 . .
C C34 1.0500(3) 0.2416(2) 0.21276(10) 0.0438(5) Uani d . 1 . .
H H34 1.0024 0.3074 0.1806 0.053 Uiso calc R 1 . .
C C35 1.2341(3) 0.20623(19) 0.21994(11) 0.0467(6) Uani d . 1 . .
H H35 1.3142 0.2470 0.1923 0.056 Uiso calc R 1 . .
C C36 1.3030(3) 0.11236(19) 0.26684(11) 0.0454(6) Uani d . 1 . .
H H36 1.4309 0.0881 0.2719 0.054 Uiso calc R 1 . .
C C37 1.1874(3) 0.05337(18) 0.30651(10) 0.0358(5) Uani d . 1 . .
H H37 1.2363 -0.0111 0.3394 0.043 Uiso calc R 1 . .

loop_
_atom_site_aniso_label
_atom_site_aniso_U_11
_atom_site_aniso_U_22
_atom_site_aniso_U_33
_atom_site_aniso_U_12
_atom_site_aniso_U_13
_atom_site_aniso_U_23
O1 0.0398(8) 0.0418(8) 0.0372(8) -0.0120(7) 0.0141(6) -0.0062(7)
N1 0.0369(10) 0.0355(9) 0.0299(8) -0.0082(7) 0.0094(7) -0.0015(7)
N2 0.0344(9) 0.0379(9) 0.0311(8) -0.0100(8) 0.0139(7) -0.0040(8)
C1 0.0326(11) 0.0290(10) 0.0281(10) -0.0032(8) 0.0076(8) 0.0052(8)
C2 0.0331(11) 0.0289(11) 0.0278(10) -0.0029(9) 0.0071(8) 0.0012(9)
C3 0.0306(11) 0.0313(11) 0.0285(10) 0.0012(8) 0.0093(8) 0.0027(8)
C4 0.0315(11) 0.0336(11) 0.0293(10) -0.0036(9) 0.0100(8) 0.0014(9)
C11 0.0364(12) 0.0327(11) 0.0254(9) -0.0034(9) 0.0064(8) 0.0064(9)
C12 0.0373(12) 0.0382(12) 0.0336(11) -0.0028(9) 0.0088(9) 0.0027(10)
C13 0.0497(14) 0.0344(12) 0.0340(11) -0.0034(10) 0.0034(10) 0.0020(9)
C14 0.0464(13) 0.0354(12) 0.0326(11) -0.0070(10) -0.0028(9) 0.0077(9)
C15 0.0336(12) 0.0472(13) 0.0420(12) -0.0084(10) 0.0019(9) 0.0116(11)
C16 0.0395(13) 0.0390(12) 0.0341(11) -0.0023(10) 0.0087(9) 0.0041(9)
C17 0.0584(16) 0.0471(14) 0.0534(14) -0.0177(11) -0.0058(11) 0.0017(11)
C31 0.0388(12) 0.0403(12) 0.0307(10) -0.0067(9) 0.0119(9) -0.0046(9)
C32 0.0354(12) 0.0307(11) 0.0227(9) -0.0041(8) 0.0085(8) -0.0046(8)
C33 0.0390(12) 0.0408(12) 0.0328(11) 0.0043(9) 0.0056(9) -0.0016(9)
C34 0.0649(16) 0.0374(12) 0.0303(11) -0.0026(11) 0.0111(10) 0.0051(9)
C35 0.0588(16) 0.0452(13) 0.0422(12) -0.0158(11) 0.0257(11) -0.0073(11)
C36 0.0353(13) 0.0461(13) 0.0575(14) -0.0009(10) 0.0162(11) -0.0041(12)
C37 0.0368(12) 0.0366(12) 0.0349(11) 0.0014(9) 0.0087(9) 0.0002(9)

loop_
_atom_type_symbol
_atom_type_description
_atom_type_scat_dispersion_real
_atom_type_scat_dispersion_imag
_atom_type_scat_source
C C 0.0033 0.0016 'International Tables Vol C Tables 4.2.6.8 and 6.1.1.4'
H H 0.0000 0.0000 'International Tables Vol C Tables 4.2.6.8 and 6.1.1.4'
O O 0.0106 0.0060 'International Tables Vol C Tables 4.2.6.8 and 6.1.1.4'
N N 0.0061 0.0033 'International Tables Vol C Tables 4.2.6.8 and 6.1.1.4'

loop_
_geom_angle_atom_site_label_1
_geom_angle_atom_site_label_2
_geom_angle_atom_site_label_3
_geom_angle_site_symmetry_1
_geom_angle_site_symmetry_3
_geom_angle
_geom_angle_publ_flag
C1 N1 N2 . . 116.10(15) ?
C2 N2 N1 . . 127.66(15) ?
C2 N2 H2 . . 116.2 ?
N1 N2 H2 . . 116.2 ?
N1 C1 C4 . . 121.77(17) ?
N1 C1 C11 . . 116.46(16) ?
C4 C1 C11 . . 121.76(16) ?
O1 C2 N2 . . 120.52(16) ?
O1 C2 C3 . . 124.21(16) ?
N2 C2 C3 . . 115.27(16) ?
C4 C3 C2 . . 118.24(16) ?
C4 C3 C31 . . 125.03(17) ?
C2 C3 C31 . . 116.72(16) ?
C3 C4 C1 . . 120.96(17) ?
C3 C4 H4 . . 119.5 ?
C1 C4 H4 . . 119.5 ?
C16 C11 C12 . . 118.29(17) ?
C16 C11 C1 . . 120.67(17) ?
C12 C11 C1 . . 121.03(17) ?
C13 C12 C11 . . 120.87(18) ?
C13 C12 H12 . . 119.6 ?
C11 C12 H12 . . 119.6 ?
C14 C13 C12 . . 121.16(19) ?
C14 C13 H13 . . 119.4 ?
C12 C13 H13 . . 119.4 ?
C13 C14 C15 . . 117.75(18) ?
C13 C14 C17 . . 121.70(19) ?
C15 C14 C17 . . 120.6(2) ?
C14 C15 C16 . . 121.71(19) ?
C14 C15 H15 . . 119.1 ?
C16 C15 H15 . . 119.1 ?
C11 C16 C15 . . 120.20(18) ?
C11 C16 H16 . . 119.9 ?
C15 C16 H16 . . 119.9 ?
C14 C17 H17A . . 109.5 ?
C14 C17 H17B . . 109.5 ?
H17A C17 H17B . . 109.5 ?
C14 C17 H17C . . 109.5 ?
H17A C17 H17C . . 109.5 ?
H17B C17 H17C . . 109.5 ?
C14 C17 H17D . . 109.5 ?
H17A C17 H17D . . 141.1 ?
H17B C17 H17D . . 56.3 ?
H17C C17 H17D . . 56.3 ?
C14 C17 H17E . . 109.5 ?
H17A C17 H17E . . 56.3 ?
H17B C17 H17E . . 141.1 ?
H17C C17 H17E . . 56.3 ?
H17D C17 H17E . . 109.5 ?
C14 C17 H17F . . 109.5 ?
H17A C17 H17F . . 56.3 ?
H17B C17 H17F . . 56.3 ?
H17C C17 H17F . . 141.1 ?
H17D C17 H17F . . 109.5 ?
H17E C17 H17F . . 109.5 ?
C32 C31 C3 . . 114.42(15) ?
C32 C31 H31A . . 108.7 ?
C3 C31 H31A . . 108.7 ?
C32 C31 H31B . . 108.7 ?
C3 C31 H31B . . 108.7 ?
H31A C31 H31B . . 107.6 ?
C37 C32 C33 . . 118.48(17) ?
C37 C32 C31 . . 121.19(17) ?
C33 C32 C31 . . 120.33(17) ?
C32 C33 C34 . . 120.83(18) ?
C32 C33 H33 . . 119.6 ?
C34 C33 H33 . . 119.6 ?
C35 C34 C33 . . 119.65(19) ?
C35 C34 H34 . . 120.2 ?
C33 C34 H34 . . 120.2 ?
C36 C35 C34 . . 120.14(19) ?
C36 C35 H35 . . 119.9 ?
C34 C35 H35 . . 119.9 ?
C35 C36 C37 . . 119.89(19) ?
C35 C36 H36 . . 120.1 ?
C37 C36 H36 . . 120.1 ?
C36 C37 C32 . . 121.01(19) ?
C36 C37 H37 . . 119.5 ?
C32 C37 H37 . . 119.5 ?

loop_
_geom_bond_atom_site_label_1
_geom_bond_atom_site_label_2
_geom_bond_site_symmetry_2
_geom_bond_distance
_geom_bond_publ_flag
O1 C2 . 1.243(2) ?
N1 C1 . 1.308(2) ?
N1 N2 . 1.3515(19) ?
N2 C2 . 1.350(2) ?
N2 H2 . 0.8800 ?
C1 C4 . 1.422(2) ?
C1 C11 . 1.478(2) ?
C2 C3 . 1.440(2) ?
C3 C4 . 1.341(2) ?
C3 C31 . 1.506(2) ?
C4 H4 . 0.9500 ?
C11 C16 . 1.383(3) ?
C11 C12 . 1.392(2) ?
C12 C13 . 1.381(2) ?
C12 H12 . 0.9500 ?
C13 C14 . 1.381(3) ?
C13 H13 . 0.9500 ?
C14 C15 . 1.384(3) ?
C14 C17 . 1.500(3) ?
C15 C16 . 1.387(2) ?
C15 H15 . 0.9500 ?
C16 H16 . 0.9500 ?
C17 H17A . 0.9800 ?
C17 H17B . 0.9800 ?
C17 H17C . 0.9800 ?
C17 H17D . 0.9800 ?
C17 H17E . 0.9800 ?
C17 H17F . 0.9800 ?
C31 C32 . 1.500(2) ?
C31 H31A . 0.9900 ?
C31 H31B . 0.9900 ?
C32 C37 . 1.376(3) ?
C32 C33 . 1.376(2) ?
C33 C34 . 1.377(3) ?
C33 H33 . 0.9500 ?
C34 C35 . 1.369(3) ?
C34 H34 . 0.9500 ?
C35 C36 . 1.368(3) ?
C35 H35 . 0.9500 ?
C36 C37 . 1.369(3) ?
C36 H36 . 0.9500 ?
C37 H37 . 0.9500 ?

loop_
_geom_hbond_atom_site_label_D
_geom_hbond_atom_site_label_H
_geom_hbond_atom_site_label_A
_geom_hbond_site_symmetry_A
_geom_hbond_distance_DH
_geom_hbond_distance_HA
_geom_hbond_distance_DA
_geom_hbond_angle_DHA
N2 H2 O1 3_656 0.88 1.89 2.7686(19) 178.3
C34 H34 O1 2_655 0.95 2.57 3.512(2) 169

loop_
_geom_torsion_atom_site_label_1
_geom_torsion_atom_site_label_2
_geom_torsion_atom_site_label_3
_geom_torsion_atom_site_label_4
_geom_torsion_site_symmetry_1
_geom_torsion_site_symmetry_2
_geom_torsion_site_symmetry_3
_geom_torsion_site_symmetry_4
_geom_torsion
_geom_torsion_publ_flag
C1 N1 N2 C2 . . . . 0.8(3) ?
N2 N1 C1 C4 . . . . -0.1(2) ?
N2 N1 C1 C11 . . . . 178.59(14) ?
N1 N2 C2 O1 . . . . 179.62(16) ?
N1 N2 C2 C3 . . . . -0.9(3) ?
O1 C2 C3 C4 . . . . 179.72(16) ?
N2 C2 C3 C4 . . . . 0.3(2) ?
O1 C2 C3 C31 . . . . 0.8(3) ?
N2 C2 C3 C31 . . . . -178.64(15) ?
C2 C3 C4 C1 . . . . 0.3(3) ?
C31 C3 C4 C1 . . . . 179.16(17) ?
N1 C1 C4 C3 . . . . -0.5(3) ?
C11 C1 C4 C3 . . . . -179.06(16) ?
N1 C1 C11 C16 . . . . 153.12(17) ?
C4 C1 C11 C16 . . . . -28.2(3) ?
N1 C1 C11 C12 . . . . -26.8(2) ?
C4 C1 C11 C12 . . . . 151.86(17) ?
C16 C11 C12 C13 . . . . 1.0(2) ?
C1 C11 C12 C13 . . . . -179.02(16) ?
C11 C12 C13 C14 . . . . -0.1(3) ?
C12 C13 C14 C15 . . . . -0.9(3) ?
C12 C13 C14 C17 . . . . 179.75(17) ?
C13 C14 C15 C16 . . . . 1.0(3) ?
C17 C14 C15 C16 . . . . -179.62(17) ?
C12 C11 C16 C15 . . . . -0.9(3) ?
C1 C11 C16 C15 . . . . 179.14(16) ?
C14 C15 C16 C11 . . . . -0.1(3) ?
C4 C3 C31 C32 . . . . -14.1(3) ?
C2 C3 C31 C32 . . . . 164.73(16) ?
C3 C31 C32 C37 . . . . 90.5(2) ?
C3 C31 C32 C33 . . . . -89.3(2) ?
C37 C32 C33 C34 . . . . 0.6(3) ?
C31 C32 C33 C34 . . . . -179.63(17) ?
C32 C33 C34 C35 . . . . 0.3(3) ?
C33 C34 C35 C36 . . . . -0.7(3) ?
C34 C35 C36 C37 . . . . 0.2(3) ?
C35 C36 C37 C32 . . . . 0.7(3) ?
C33 C32 C37 C36 . . . . -1.1(3) ?
C31 C32 C37 C36 . . . . 179.14(17) ?
